data_2201698
loop_
_publ_author_name
'Chen, Xuanhua'
'Guo, Rongwei'
'Zhou, Zhongyuan'

_publ_section_title
;
 Methyl (<i>E</i>)-3-acetamido-4-methyl-2-pentenoate
;
_journal_issue 12
_journal_name_full 'Acta Crystallographica Section E'
_journal_page_first o1425
_journal_page_last o1426
_journal_paper_doi 10.1107/S1600536802021554
_journal_volume 58
_journal_year 2002
_chemical_formula_iupac 'C9 H15 N O3'
_chemical_formula_moiety 'C9 H15 N O3'
_chemical_formula_sum 'C9 H15 N O3'
_chemical_formula_weight 185.22
_chemical_name_systematic ?
_space_group_IT_number 61
_symmetry_cell_setting orthorhombic
_symmetry_space_group_name_Hall '-P 2ac 2ab'
_symmetry_space_group_name_H-M 'P b c a'
_atom_sites_solution_hydrogens geom
_atom_sites_solution_primary direct
_atom_sites_solution_secondary difmap
_audit_creation_method SHELXL-97
_cell_angle_alpha 90.00
_cell_angle_beta 90.00
_cell_angle_gamma 90.00
_cell_formula_units_Z 8
_cell_length_a 9.806(2)
_cell_length_b 12.435(3)
_cell_length_c 17.067(4)
_cell_measurement_reflns_used 2463
_cell_measurement_temperature 294(2)
_cell_measurement_theta_max 27.5
_cell_measurement_theta_min 1
_cell_volume 2081.1(8)
_computing_cell_refinement SMART
_computing_data_collection 'SMART (Siemens, 1995)'
_computing_data_reduction 'SHELXTL (Siemens, 1995)'
_computing_molecular_graphics SHELXTL
_computing_publication_material SHELXTL
_computing_structure_refinement 'SHELXL97 (Sheldrick, 1997)'
_computing_structure_solution 'SHELXS97 (Sheldrick, 1997)'
_diffrn_ambient_temperature 294(2)
_diffrn_measured_fraction_theta_full 0.993
_diffrn_measured_fraction_theta_max 0.993
_diffrn_measurement_device_type 'Siemens CCD area-detector'
_diffrn_measurement_method '\f and \w'
_diffrn_radiation_monochromator graphite
_diffrn_radiation_source 'fine-focus sealed tube'
_diffrn_radiation_type MoK\a
_diffrn_radiation_wavelength 0.71073
_diffrn_reflns_av_R_equivalents 0.1155
_diffrn_reflns_av_sigmaI/netI 0.1158
_diffrn_reflns_limit_h_max 12
_diffrn_reflns_limit_h_min -12
_diffrn_reflns_limit_k_max 16
_diffrn_reflns_limit_k_min -14
_diffrn_reflns_limit_l_max 22
_diffrn_reflns_limit_l_min -18
_diffrn_reflns_number 13157
_diffrn_reflns_theta_full 27.53
_diffrn_reflns_theta_max 27.53
_diffrn_reflns_theta_min 2.90
_diffrn_standards_decay_% 0
_diffrn_standards_interval_count 0
_diffrn_standards_interval_time 0
_diffrn_standards_number 0
_exptl_absorpt_coefficient_mu 0.088
_exptl_absorpt_correction_T_max 0.9912
_exptl_absorpt_correction_T_min 0.9757
_exptl_absorpt_correction_type multi-scan
_exptl_absorpt_process_details '(SADABS; Sheldrick, 1996)'
_exptl_crystal_colour colorless
_exptl_crystal_density_diffrn 1.182
_exptl_crystal_density_method 'not measured'
_exptl_crystal_description needle
_exptl_crystal_F_000 800
_exptl_crystal_size_max 0.28
_exptl_crystal_size_mid 0.10
_exptl_crystal_size_min 0.10
_refine_diff_density_max 0.184
_refine_diff_density_min -0.319
_refine_ls_extinction_coef 0.024(5)
_refine_ls_extinction_expression Fc^*^=kFc[1+0.001xFc^2^\l^3^/sin(2\q)]^-1/4^
_refine_ls_extinction_method SHELXL97
_refine_ls_goodness_of_fit_ref 1.019
_refine_ls_hydrogen_treatment constr
_refine_ls_matrix_type full
_refine_ls_number_parameters 123
_refine_ls_number_reflns 2384
_refine_ls_number_restraints 0
_refine_ls_restrained_S_all 1.019
_refine_ls_R_factor_all 0.1791
_refine_ls_R_factor_gt 0.0635
_refine_ls_shift/su_max <0.001
_refine_ls_shift/su_mean 0.000
_refine_ls_structure_factor_coef Fsqd
_refine_ls_weighting_details 'calc w = 1/[\s^2^(Fo^2^)+(0.08P)^2^] where P = (Fo^2^+2Fc^2^)/3'
_refine_ls_weighting_scheme calc
_refine_ls_wR_factor_gt 0.1517
_refine_ls_wR_factor_ref 0.1981
_reflns_number_gt 888
_reflns_number_total 2384
_reflns_threshold_expression I>2\s(I)
_cod_data_source_file ww6055.cif
_cod_data_source_block I
_cod_depositor_comments
;
The following automatic conversions were performed:
'_symmetry_cell_setting' value 'Orthorhombic' changed to 'orthorhombic'
according to '/home/saulius/struct/CIF-dictionaries/cif_core.dic'
dictionary named 'cif_core.dic' version 2.4.1 from 2010-06-29.

Automatic conversion script
Id: cif_fix_enum 1527 2010-12-29 10:47:43Z saulius 

The following automatic conversions were performed:

'_symmetry_cell_setting' value 'Orthorhombic' changed to
'orthorhombic' according to
/home/saulius/struct/CIF-dictionaries/cif_core.dic dictionary named
'cif_core.dic' version 2.4.1 from 2010-06-29.

Automatic conversion script
Id: cif_fix_values 1715 2011-07-08 13:25:40Z adriana 
;
_cod_original_cell_volume 2081.1(9)
_cod_database_code 2201698
_cod_database_fobs_code 2201698

loop_
_symmetry_equiv_pos_as_xyz
'x, y, z'
'-x+1/2, -y, z+1/2'
'-x, y+1/2, -z+1/2'
'x+1/2, -y+1/2, -z'
'-x, -y, -z'
'x-1/2, y, -z-1/2'
'x, -y-1/2, z-1/2'
'-x-1/2, y-1/2, z'

loop_
_atom_site_label
_atom_site_fract_x
_atom_site_fract_y
_atom_site_fract_z
_atom_site_U_iso_or_equiv
_atom_site_adp_type
_atom_site_calc_flag
_atom_site_refinement_flags
_atom_site_occupancy
_atom_site_disorder_assembly
_atom_site_disorder_group
_atom_site_type_symbol
O1 0.5932(3) 0.4260(2) 0.69203(16) 0.0987(10) Uani d . 1 . . O
O2 0.7795(2) 0.45268(18) 0.62146(13) 0.0695(8) Uani d . 1 . . O
O3 0.6352(2) 0.73287(18) 0.48475(12) 0.0641(8) Uani d . 1 . . O
N1 0.4320(2) 0.6810(2) 0.53746(14) 0.0537(7) Uani d . 1 . . N
H1 0.3459 0.6938 0.5354 0.064 Uiso calc R 1 . . H
C1 0.6501(3) 0.4738(3) 0.63972(19) 0.0557(9) Uani d . 1 . . C
C2 0.5949(3) 0.5557(2) 0.58826(17) 0.0543(9) Uani d . 1 . . C
H2 0.6514 0.5782 0.5477 0.065 Uiso calc R 1 . . H
C3 0.4732(3) 0.6023(2) 0.59198(17) 0.0487(8) Uani d . 1 . . C
C4 0.3648(3) 0.5779(3) 0.65281(18) 0.0574(9) Uani d . 1 . . C
H4 0.4073 0.5331 0.6932 0.069 Uiso calc R 1 . . H
C5 0.2491(3) 0.5130(3) 0.6172(2) 0.0769(12) Uani d . 1 . . C
H5A 0.2122 0.5511 0.5731 0.115 Uiso calc R 1 . . H
H5B 0.1789 0.5026 0.6557 0.115 Uiso calc R 1 . . H
H5C 0.2830 0.4444 0.6002 0.115 Uiso calc R 1 . . H
C6 0.3103(4) 0.6779(3) 0.6930(2) 0.0887(13) Uani d . 1 . . C
H6A 0.3847 0.7176 0.7153 0.133 Uiso calc R 1 . . H
H6B 0.2479 0.6573 0.7337 0.133 Uiso calc R 1 . . H
H6C 0.2637 0.7219 0.6553 0.133 Uiso calc R 1 . . H
C7 0.5116(3) 0.7396(3) 0.48738(18) 0.0523(9) Uani d . 1 . . C
C8 0.4351(3) 0.8151(3) 0.4358(2) 0.0782(12) Uani d . 1 . . C
H8A 0.4556 0.8879 0.4505 0.117 Uiso calc R 1 . . H
H8B 0.3390 0.8025 0.4412 0.117 Uiso calc R 1 . . H
H8C 0.4615 0.8037 0.3822 0.117 Uiso calc R 1 . . H
C9 0.8506(4) 0.3734(3) 0.6671(2) 0.0751(12) Uani d . 1 . . C
H9A 0.8407 0.3897 0.7218 0.113 Uiso calc R 1 . . H
H9B 0.9455 0.3739 0.6534 0.113 Uiso calc R 1 . . H
H9C 0.8130 0.3036 0.6566 0.113 Uiso calc R 1 . . H

loop_
_atom_site_aniso_label
_atom_site_aniso_U_11
_atom_site_aniso_U_22
_atom_site_aniso_U_33
_atom_site_aniso_U_12
_atom_site_aniso_U_13
_atom_site_aniso_U_23
O1 0.088(2) 0.115(2) 0.093(2) 0.0283(16) 0.0236(16) 0.0547(18)
O2 0.0538(15) 0.0714(17) 0.0832(17) 0.0097(12) -0.0024(12) 0.0256(13)
O3 0.0457(15) 0.0780(18) 0.0686(16) 0.0003(12) 0.0031(10) 0.0238(12)
N1 0.0388(14) 0.0616(18) 0.0608(17) 0.0021(13) 0.0032(12) 0.0173(14)
C1 0.052(2) 0.058(2) 0.057(2) 0.0023(17) -0.0023(15) 0.0062(18)
C2 0.055(2) 0.055(2) 0.053(2) 0.0014(17) 0.0041(14) 0.0097(17)
C3 0.0517(19) 0.052(2) 0.0428(18) -0.0036(16) 0.0002(13) 0.0051(15)
C4 0.058(2) 0.063(2) 0.051(2) 0.0009(18) 0.0082(15) 0.0157(17)
C5 0.069(2) 0.078(3) 0.083(3) -0.016(2) 0.0214(19) 0.004(2)
C6 0.114(3) 0.090(3) 0.062(3) 0.000(3) 0.024(2) -0.010(2)
C7 0.046(2) 0.060(2) 0.051(2) -0.0016(18) 0.0011(14) 0.0089(16)
C8 0.057(2) 0.089(3) 0.088(3) 0.002(2) 0.0022(18) 0.042(2)
C9 0.068(2) 0.078(3) 0.080(3) 0.017(2) -0.0131(19) 0.009(2)

loop_
_atom_type_symbol
_atom_type_description
_atom_type_scat_dispersion_real
_atom_type_scat_dispersion_imag
_atom_type_scat_source
C C 0.0033 0.0016 'International Tables Vol C Tables 4.2.6.8 and 6.1.1.4'
H H 0.0000 0.0000 'International Tables Vol C Tables 4.2.6.8 and 6.1.1.4'
N N 0.0061 0.0033 'International Tables Vol C Tables 4.2.6.8 and 6.1.1.4'
O O 0.0106 0.0060 'International Tables Vol C Tables 4.2.6.8 and 6.1.1.4'

loop_
_geom_angle_atom_site_label_1
_geom_angle_atom_site_label_2
_geom_angle_atom_site_label_3
_geom_angle
_geom_angle_publ_flag
C1 O2 C9 118.0(3) yes
C7 N1 C3 128.2(3) yes
C7 N1 H1 115.9 ?
C3 N1 H1 115.9 ?
O1 C1 O2 121.0(3) yes
O1 C1 C2 128.4(3) yes
O2 C1 C2 110.6(3) ?
C3 C2 C1 127.8(3) ?
C3 C2 H2 116.1 ?
C1 C2 H2 116.1 ?
C2 C3 N1 122.0(3) ?
C2 C3 C4 125.1(3) ?
N1 C3 C4 112.9(3) ?
C3 C4 C6 113.1(3) ?
C3 C4 C5 110.8(3) ?
C6 C4 C5 110.6(3) ?
C3 C4 H4 107.3 ?
C6 C4 H4 107.3 ?
C5 C4 H4 107.3 ?
C4 C5 H5A 109.5 ?
C4 C5 H5B 109.5 ?
H5A C5 H5B 109.5 ?
C4 C5 H5C 109.5 ?
H5A C5 H5C 109.5 ?
H5B C5 H5C 109.5 ?
C4 C6 H6A 109.5 ?
C4 C6 H6B 109.5 ?
H6A C6 H6B 109.5 ?
C4 C6 H6C 109.5 ?
H6A C6 H6C 109.5 ?
H6B C6 H6C 109.5 ?
O3 C7 N1 123.8(3) ?
O3 C7 C8 121.5(3) ?
N1 C7 C8 114.7(3) ?
C7 C8 H8A 109.5 ?
C7 C8 H8B 109.5 ?
H8A C8 H8B 109.5 ?
C7 C8 H8C 109.5 ?
H8A C8 H8C 109.5 ?
H8B C8 H8C 109.5 ?
O2 C9 H9A 109.5 ?
O2 C9 H9B 109.5 ?
H9A C9 H9B 109.5 ?
O2 C9 H9C 109.5 ?
H9A C9 H9C 109.5 ?
H9B C9 H9C 109.5 ?

loop_
_geom_bond_atom_site_label_1
_geom_bond_atom_site_label_2
_geom_bond_site_symmetry_2
_geom_bond_distance
_geom_bond_publ_flag
O1 C1 . 1.209(4) yes
O2 C1 . 1.333(4) yes
O2 C9 . 1.437(4) yes
O3 C7 . 1.216(3) yes
N1 C7 . 1.368(4) yes
N1 C3 . 1.410(4) yes
N1 H1 . 0.8600 ?
C1 C2 . 1.449(4) yes
C2 C3 . 1.328(4) ?
C2 H2 . 0.9300 ?
C3 C4 . 1.516(4) ?
C4 C6 . 1.517(5) yes
C4 C5 . 1.520(4) ?
C4 H4 . 0.9800 ?
C5 H5A . 0.9600 ?
C5 H5B . 0.9600 ?
C5 H5C . 0.9600 ?
C6 H6A . 0.9600 ?
C6 H6B . 0.9600 ?
C6 H6C . 0.9600 ?
C7 C8 . 1.491(4) ?
C8 H8A . 0.9600 ?
C8 H8B . 0.9600 ?
C8 H8C . 0.9600 ?
C9 H9A . 0.9600 ?
C9 H9B . 0.9600 ?
C9 H9C . 0.9600 ?

loop_
_geom_hbond_atom_site_label_D
_geom_hbond_atom_site_label_H
_geom_hbond_atom_site_label_A
_geom_hbond_site_symmetry_A
_geom_hbond_distance_DH
_geom_hbond_distance_HA
_geom_hbond_distance_DA
_geom_hbond_angle_DHA
N1 H1 O3 4_466 0.86 2.28 3.124(3) 166

loop_
_geom_torsion_atom_site_label_1
_geom_torsion_atom_site_label_2
_geom_torsion_atom_site_label_3
_geom_torsion_atom_site_label_4
_geom_torsion
_geom_torsion_publ_flag
C9 O2 C1 O1 -1.6(5) yes
C9 O2 C1 C2 179.7(3) yes
O1 C1 C2 C3 6.4(6) ?
O2 C1 C2 C3 -175.0(3) ?
C1 C2 C3 N1 -179.7(3) yes
C1 C2 C3 C4 -0.1(5) ?
C7 N1 C3 C2 -17.0(5) ?
C7 N1 C3 C4 163.4(3) yes
C2 C3 C4 C6 128.7(3) ?
N1 C3 C4 C6 -51.7(4) ?
C2 C3 C4 C5 -106.4(4) ?
N1 C3 C4 C5 73.2(3) yes
C3 N1 C7 O3 -2.1(5) ?
C3 N1 C7 C8 178.7(3) yes

loop_
_cod_related_entry_id
_cod_related_entry_database
_cod_related_entry_code
1 ChemSpider 9096462
